data_7118129
loop_
_publ_author_name
'Siman, Peter'
'Trickett, Christopher A.'
'Furukawa, Hiroyasu'
'Yaghi, Omar M.'

_publ_section_title
;
 l-Aspartate links for stable sodium metal-organic frameworks.
;
_journal_issue 98
_journal_name_full 'Chemical communications (Cambridge, England)'
_journal_page_first 17463
_journal_page_last 17466
_journal_paper_doi 10.1039/c5cc07578e
_journal_volume 51
_journal_year 2015
_chemical_absolute_configuration rm
_chemical_formula_moiety 'C22.25 H19.25 N2 Na4 O11.5'
_chemical_formula_sum 'C22.25 H19.25 N2 Na4 O11.5'
_chemical_formula_weight 590.61
_chemical_name_common 'MOF-706 after supercritical CO2'
_space_group_crystal_system monoclinic
_space_group_IT_number 4
_space_group_name_Hall 'P 2yb'
_space_group_name_H-M_alt 'P 1 21 1'
_symmetry_space_group_name_Hall 'P 2yb'
_symmetry_space_group_name_H-M 'P 1 21 1'
_atom_sites_solution_hydrogens geom
_atom_sites_solution_primary 'intrinsic phasing'
_atom_sites_solution_secondary difmap
_audit_creation_date 2015-08-18
_audit_creation_method
;
Olex2 1.2
(compiled 2015.01.26 svn.r3150 for OlexSys, GUI svn.r4998)
;
_audit_update_record
;
2015-08-24 deposited with the CCDC.
2015-09-30 downloaded from the CCDC.
;
_cell_angle_alpha 90
_cell_angle_beta 99.274(10)
_cell_angle_gamma 90
_cell_formula_units_Z 2
_cell_length_a 11.9807(16)
_cell_length_b 5.2345(6)
_cell_length_c 21.796(3)
_cell_measurement_temperature 100(2)
_cell_volume 1349.0(3)
_computing_cell_refinement 'SAINT V8.34A Bruker-AXS, Madison WI'
_computing_data_collection 'Bruker APEX2 Bruker-AXS, Madison WI'
_computing_data_reduction 'SAINT V8.34A Bruker-AXS, Madison WI'
_computing_molecular_graphics
;
Bruker SHELXTL Bruker-AXS, Madison WI
Diamond - Crystal and Molecular Structure Visualization
Crystal Impact - Dr. H. Putz & Dr. K. Brandenburg GbR, Kreuzherrenstr. 
102, 53227 Bonn, Germany
http://www.crystalimpact.com/diamond
and local programs
;
_computing_publication_material 'Bruker SHELXTL Bruker-AXS, Madison WI'
_computing_structure_refinement 'SHELXL-2014/7 (Sheldrick, 2013)'
_computing_structure_solution 'SHELXT 2014/4 Bruker-AXS, Madison WI'
_diffrn_ambient_temperature 100(2)
_diffrn_detector_area_resol_mean 10.42
_diffrn_measured_fraction_theta_full 0.987
_diffrn_measured_fraction_theta_max 0.958
_diffrn_measurement_device_type 'Bruker D8 with PHOTON 100 detector'
_diffrn_measurement_method '\f and \w shutterless scans'
_diffrn_radiation_monochromator 'silicon 111'
_diffrn_radiation_type synchrotron
_diffrn_radiation_wavelength 1.03330
_diffrn_reflns_av_R_equivalents 0.1002
_diffrn_reflns_av_unetI/netI 0.1047
_diffrn_reflns_Laue_measured_fraction_full 0.987
_diffrn_reflns_Laue_measured_fraction_max 0.958
_diffrn_reflns_limit_h_max 10
_diffrn_reflns_limit_h_min -10
_diffrn_reflns_limit_k_max 4
_diffrn_reflns_limit_k_min -4
_diffrn_reflns_limit_l_max 19
_diffrn_reflns_limit_l_min -19
_diffrn_reflns_number 6359
_diffrn_reflns_point_group_measured_fraction_full 0.969
_diffrn_reflns_point_group_measured_fraction_max 0.916
_diffrn_reflns_theta_full 28.177
_diffrn_reflns_theta_max 28.238
_diffrn_reflns_theta_min 2.504
_diffrn_source
;
Advanced Light Source, station 11.3.1
;
_exptl_absorpt_coefficient_mu 0.462
_exptl_absorpt_correction_T_max 0.995
_exptl_absorpt_correction_T_min 0.570
_exptl_absorpt_correction_type multi-scan
_exptl_absorpt_process_details
;
SADABS-2014/4 (Bruker,2014/4) was used for absorption correction.
wR2(int) was 0.1184 before and 0.0852 after correction.
The Ratio of minimum to maximum transmission is 0.8113.
The \l/2 correction factor is Not present.
;
_exptl_crystal_colour Colorless
_exptl_crystal_density_diffrn 1.454
_exptl_crystal_description Needle
_exptl_crystal_F_000 606
_exptl_crystal_size_max 0.04
_exptl_crystal_size_mid 0.01
_exptl_crystal_size_min 0.01
_refine_diff_density_max 0.732
_refine_diff_density_min -0.673
_refine_diff_density_rms 0.157
_refine_ls_abs_structure_details
;
 Flack x determined using 491 quotients [(I+)-(I-)]/[(I+)+(I-)]
 (Parsons, Flack and Wagner, Acta Cryst. B69 (2013) 249-259).
;
_refine_ls_abs_structure_Flack -0.4(4)
_refine_ls_extinction_method none
_refine_ls_goodness_of_fit_ref 1.273
_refine_ls_hydrogen_treatment constr
_refine_ls_matrix_type full
_refine_ls_number_parameters 345
_refine_ls_number_reflns 1980
_refine_ls_number_restraints 130
_refine_ls_restrained_S_all 1.231
_refine_ls_R_factor_all 0.1392
_refine_ls_R_factor_gt 0.1176
_refine_ls_shift/su_max 0.000
_refine_ls_shift/su_mean 0.000
_refine_ls_structure_factor_coef Fsqd
_refine_ls_weighting_details 'w=1/[\s^2^(Fo^2^)+(0.2000P)^2^] where P=(Fo^2^+2Fc^2^)/3'
_refine_ls_weighting_scheme calc
_refine_ls_wR_factor_gt 0.2970
_refine_ls_wR_factor_ref 0.3174
_reflns_Friedel_coverage 0.654
_reflns_Friedel_fraction_full 0.933
_reflns_Friedel_fraction_max 0.859
_reflns_number_gt 1507
_reflns_number_total 1980
_reflns_threshold_expression 'I > 2\s(I)'
_cod_data_source_file c5cc07578e2.cif
_cod_data_source_block MOF-706_sc
_cod_original_cell_volume 1349.1(3)
_cod_original_formula_sum 'C22.25 H19.25 N2 Na4 O11.50'
_cod_database_code 7118129
_shelxl_version_number 2014/6
_shelx_space_group_comment
;
The symmetry employed for this shelxl refinement is uniquely defined
by the following loop, which should always be used as a source of
symmetry information in preference to the above space-group names.
They are only intended as comments.
;
_shelx_estimated_absorpt_t_max 0.995
_shelx_estimated_absorpt_t_min 0.982
_olex2_refinement_description
;
1. Fixed Uiso
 At 1.2 times of:
  All C(H) groups, All C(H,H) groups, All N(H) groups, All O(H,H) groups
 At 1.5 times of:
  All C(H,H,H) groups, All O(H) groups
2. Restrained distances
 C12-C13A \\sim C13A-C14A \\sim C14A-C15 \\sim C15-C16A \\sim C16A-C17A \\sim
C17A-C12 \\sim C12-C13B
 \\sim C13B-C14B \\sim C14B-C15 \\sim C15-C16B \\sim C16B-C17B \\sim C17B-C12
 with sigma of 0.02
3. Uiso/Uaniso restraints and constraints
Uanis(C13B) = Uanis(C13A)
Uanis(C14A) = Uanis(C14B)
Uanis(C16B) = Uanis(C16A)
Uanis(C17B) = Uanis(C17A)
Uanis(C4) = Uanis(C21) = Uanis(C22)
Uanis(O6) = Uanis(O5)
Uanis(N1) = Uanis(N2)
Uanis(O9) = Uanis(O20)
Uanis(C2) = Uanis(C20)
Uanis(C3) = Uanis(C19)
4. Rigid body (RIGU) restrains
 C12, C13B, C17B, C16B, C14B
 with sigma for 1-2 distances of 0.004 and sigma for 1-3 distances of 0.004
 C18, O9, O20
 with sigma for 1-2 distances of 0.004 and sigma for 1-3 distances of 0.004
 C6, C11, C10, C9, C8, C7
 with sigma for 1-2 distances of 0.004 and sigma for 1-3 distances of 0.004
5. Others
 Fixed Sof: O9(0.5) C17A(0.5) H17A(0.5) C13A(0.5) H13A(0.5) O7(0.5) H7A(0.5)
 C14A(0.5) H14A(0.5) C16A(0.5) H16A(0.5) C23(0.25) H23A(0.25) H23B(0.25)
 H23C(0.25) C13B(0.5) H13B(0.5) C16B(0.5) H16B(0.5) C14B(0.5) H14B(0.5)
 C17B(0.5) H17B(0.5) O20(0.5)
6.a Ternary CH refined with riding coordinates:
 C3(H3), C19(H19)
6.b Secondary CH2 refined with riding coordinates:
 O12(H12A,H12B), C2(H2A,H2B), C20(H20A,H20B)
6.c Aromatic/amide H refined with riding coordinates:
 N1(H1), N2(H2), C7(H7), C8(H8), C11(H11), C10(H10), C17A(H17A), C13A(H13A),
 C14A(H14A), C16A(H16A), C13B(H13B), C16B(H16B), C14B(H14B), C17B(H17B)
6.d Tetrahedral OH refined with riding coordinates:
 O7(H7A)
6.e Idealised Me refined as rotating group:
 C23(H23A,H23B,H23C)
;

loop_
_space_group_symop_operation_xyz
'x, y, z'
'-x, y+1/2, -z'

loop_
_atom_site_label
_atom_site_type_symbol
_atom_site_fract_x
_atom_site_fract_y
_atom_site_fract_z
_atom_site_U_iso_or_equiv
_atom_site_adp_type
_atom_site_occupancy
_atom_site_site_symmetry_order
_atom_site_calc_flag
_atom_site_refinement_flags_posn
_atom_site_refinement_flags_adp
_atom_site_refinement_flags_occupancy
_atom_site_disorder_assembly
_atom_site_disorder_group
Na1 Na 0.5893(7) -0.306(2) 0.0291(3) 0.040(3) Uani 1 1 d . . . . .
Na2 Na 0.3229(7) 0.723(2) 0.0685(4) 0.048(3) Uani 1 1 d . . . . .
Na4 Na 0.1104(9) 1.170(2) 0.9680(4) 0.064(3) Uani 1 1 d . . . . .
Na3 Na 0.1576(10) 0.776(3) 0.1897(5) 0.079(4) Uani 1 1 d . . . . .
O1 O 0.4875(13) -0.010(3) 0.0722(8) 0.038(5) Uani 1 1 d . . . . .
O11 O 0.2605(13) 0.897(4) 0.9681(8) 0.042(5) Uani 1 1 d . . . . .
O10 O 0.2546(13) 0.475(3) 0.9660(8) 0.044(5) Uani 1 1 d . . . . .
O2 O 0.4678(15) 0.420(4) 0.0770(8) 0.045(5) Uani 1 1 d . . . . .
O4 O 0.2105(16) 0.479(4) 0.1254(9) 0.062(6) Uani 1 1 d . . . . .
N1 N 0.3740(18) 0.316(5) 0.2531(9) 0.052(4) Uani 1 1 d . . . . .
H1 H 0.3855 0.1661 0.2715 0.062 Uiso 1 1 calc R . . . .
O8 O 0.3340(17) 0.730(4) 0.2654(8) 0.067(6) Uani 1 1 d . . . . .
O3 O 0.2533(17) 0.043(4) 0.1315(9) 0.060(6) Uani 1 1 d . . . . .
N2 N 0.2348(18) 0.493(4) 0.7709(10) 0.052(4) Uani 1 1 d . . . . .
H2 H 0.2319 0.6460 0.7541 0.062 Uiso 1 1 calc R . . . .
O12 O 0.0203(16) 1.308(4) 1.0518(8) 0.079(6) Uani 1 1 d . . . . .
H12A H 0.0799 1.3537 1.0871 0.094 Uiso 1 1 calc R . . . .
H12B H -0.0219 1.1612 1.0653 0.094 Uiso 1 1 calc R . . . .
C12 C 0.318(2) 0.402(5) 0.5477(11) 0.057(8) Uani 1 1 d D U . . .
C21 C 0.249(2) 0.701(9) 0.9393(12) 0.064(5) Uani 1 1 d . . . . .
C7 C 0.396(2) 0.282(5) 0.3905(10) 0.046(7) Uani 1 1 d . U . . .
H7 H 0.4395 0.1601 0.3724 0.055 Uiso 1 1 calc R . . . .
C9 C 0.327(2) 0.420(5) 0.4811(11) 0.043(6) Uani 1 1 d . U . . .
C1 C 0.4784(17) 0.208(8) 0.1007(10) 0.031(6) Uani 1 1 d . . . . .
C15 C 0.283(2) 0.345(5) 0.6741(11) 0.055(8) Uani 1 1 d D . . . .
C5 C 0.348(2) 0.511(7) 0.2856(13) 0.050(8) Uani 1 1 d . . . . .
C2 C 0.479(2) 0.184(6) 0.1710(9) 0.046(5) Uani 1 1 d . . . . .
H2A H 0.4709 0.0026 0.1822 0.055 Uiso 1 1 calc R . . . .
H2B H 0.5522 0.2474 0.1939 0.055 Uiso 1 1 calc R . . . .
C6 C 0.344(2) 0.468(6) 0.3537(12) 0.055(8) Uani 1 1 d . U . . .
C20 C 0.225(2) 0.719(6) 0.8685(9) 0.046(5) Uani 1 1 d . . . . .
H20A H 0.2902 0.8066 0.8545 0.055 Uiso 1 1 calc R . . . .
H20B H 0.1580 0.8286 0.8566 0.055 Uiso 1 1 calc R . . . .
C3 C 0.385(2) 0.336(6) 0.1882(11) 0.058(6) Uani 1 1 d . . . . .
H3 H 0.4028 0.5190 0.1810 0.070 Uiso 1 1 calc R . . . .
C18 C 0.266(3) 0.292(8) 0.7374(13) 0.072(9) Uani 1 1 d . U . . .
O9 O 0.308(5) 0.074(11) 0.766(3) 0.080(12) Uani 0.5 1 d . U P A 1
C8 C 0.389(2) 0.259(6) 0.4516(10) 0.061(8) Uani 1 1 d . U . . .
H8 H 0.4298 0.1245 0.4747 0.073 Uiso 1 1 calc R . . . .
O5 O -0.025(2) 0.866(5) 0.1224(11) 0.118(7) Uani 1 1 d . . . . .
C11 C 0.277(2) 0.635(5) 0.3834(11) 0.057(8) Uani 1 1 d . U . . .
H11 H 0.2353 0.7647 0.3594 0.068 Uiso 1 1 calc R . . . .
C4 C 0.270(3) 0.275(8) 0.1433(12) 0.064(5) Uani 1 1 d . . . . .
C10 C 0.270(2) 0.618(6) 0.4450(12) 0.065(8) Uani 1 1 d . U . . .
H10 H 0.2272 0.7401 0.4636 0.078 Uiso 1 1 calc R . . . .
C19 C 0.206(3) 0.466(6) 0.8336(11) 0.058(6) Uani 1 1 d . . . . .
H19 H 0.2468 0.3217 0.8572 0.070 Uiso 1 1 calc R . . . .
O6 O -0.005(3) 0.949(6) 0.2248(12) 0.118(7) Uani 1 1 d . . . . .
C17A C 0.392(5) 0.252(12) 0.589(3) 0.06(2) Uani 0.5 1 d D . P B -1
H17A H 0.4549 0.1712 0.5757 0.078 Uiso 0.5 1 calc R . P B -1
C13A C 0.228(8) 0.522(19) 0.570(4) 0.13(4) Uani 0.5 1 d D . P B -1
H13A H 0.1809 0.6368 0.5438 0.151 Uiso 0.5 1 calc R . P B -1
O7 O 0.085(3) 0.448(9) 0.2541(15) 0.085(14) Uani 0.5 1 d . . P . .
H7A H 0.1077 0.3121 0.2395 0.128 Uiso 0.5 1 calc R . P . .
C14A C 0.206(7) 0.475(16) 0.630(3) 0.09(3) Uani 0.5 1 d D . P B -1
H14A H 0.1375 0.5336 0.6413 0.113 Uiso 0.5 1 calc R . P B -1
C16A C 0.372(9) 0.22(2) 0.650(4) 0.10(4) Uani 0.5 1 d D . P B -1
H16A H 0.4206 0.1147 0.6771 0.116 Uiso 0.5 1 calc R . P B -1
C23 C 0.000(10) 0.38(3) 0.301(5) 0.07(4) Uiso 0.25 1 d . . P . .
H23A H -0.0745 0.4525 0.2860 0.110 Uiso 0.25 1 calc GR . P . .
H23B H 0.0292 0.4525 0.3424 0.110 Uiso 0.25 1 calc GR . P . .
H23C H -0.0060 0.1943 0.3049 0.110 Uiso 0.25 1 calc GR . P . .
C13B C 0.277(10) 0.596(16) 0.582(3) 0.13(4) Uani 0.5 1 d D U P B 1
H13B H 0.2585 0.7539 0.5613 0.151 Uiso 0.5 1 calc R . P B 1
C16B C 0.329(11) 0.149(15) 0.642(4) 0.10(4) Uani 0.5 1 d D U P B 1
H16B H 0.3522 -0.0043 0.6632 0.116 Uiso 0.5 1 calc R . P B 1
C14B C 0.260(8) 0.578(10) 0.644(3) 0.09(3) Uani 0.5 1 d D U P B 1
H14B H 0.2331 0.7201 0.6642 0.113 Uiso 0.5 1 calc R . P B 1
C17B C 0.342(6) 0.169(10) 0.579(3) 0.06(2) Uani 0.5 1 d D U P B 1
H17B H 0.3677 0.0265 0.5580 0.078 Uiso 0.5 1 calc R . P B 1
C22 C -0.071(3) 0.933(6) 0.1739(14) 0.064(5) Uani 1 1 d . . . . .
O20 O 0.246(5) 0.082(12) 0.755(3) 0.080(12) Uani 0.5 1 d . U P A -1

loop_
_atom_site_aniso_label
_atom_site_aniso_U_11
_atom_site_aniso_U_22
_atom_site_aniso_U_33
_atom_site_aniso_U_23
_atom_site_aniso_U_13
_atom_site_aniso_U_12
Na1 0.038(5) 0.041(7) 0.044(5) 0.001(5) 0.014(4) 0.000(6)
Na2 0.045(6) 0.049(7) 0.052(5) 0.007(6) 0.015(4) -0.003(6)
Na4 0.071(7) 0.047(7) 0.080(7) -0.009(7) 0.030(5) 0.005(7)
Na3 0.071(8) 0.082(10) 0.087(7) 0.003(7) 0.025(6) 0.013(7)
O1 0.045(11) 0.026(13) 0.048(10) 0.003(10) 0.019(8) 0.003(10)
O11 0.041(11) 0.027(12) 0.059(11) -0.008(11) 0.011(8) 0.002(9)
O10 0.044(11) 0.029(13) 0.057(11) -0.014(9) 0.005(8) -0.009(9)
O2 0.056(13) 0.024(14) 0.050(12) 0.005(10) 0.000(8) 0.010(10)
O4 0.058(13) 0.043(15) 0.091(14) 0.016(11) 0.029(10) 0.009(12)
N1 0.076(12) 0.033(11) 0.052(10) -0.006(8) 0.023(8) 0.012(9)
O8 0.104(17) 0.036(16) 0.064(12) -0.003(12) 0.018(9) 0.034(13)
O3 0.081(15) 0.026(13) 0.076(13) 0.005(11) 0.024(11) -0.001(11)
N2 0.076(12) 0.033(11) 0.052(10) -0.006(8) 0.023(8) 0.012(9)
O12 0.073(15) 0.076(16) 0.084(13) -0.020(12) 0.001(10) -0.005(13)
C12 0.048(17) 0.09(2) 0.034(13) 0.013(11) 0.008(10) 0.016(15)
C21 0.074(14) 0.056(16) 0.064(12) -0.008(12) 0.021(9) -0.011(13)
C7 0.046(14) 0.048(15) 0.046(10) 0.003(9) 0.015(9) 0.021(12)
C9 0.032(14) 0.045(15) 0.054(11) -0.002(9) 0.012(8) -0.002(11)
C1 0.016(13) 0.03(2) 0.043(16) -0.01(2) 0.005(9) 0.001(15)
C15 0.09(2) 0.05(2) 0.028(17) -0.008(15) 0.015(14) 0.001(17)
C5 0.033(17) 0.04(3) 0.08(2) -0.01(2) 0.007(14) -0.013(17)
C2 0.050(12) 0.048(13) 0.042(11) -0.009(10) 0.014(7) 0.013(11)
C6 0.059(17) 0.059(16) 0.049(12) 0.011(10) 0.013(9) 0.025(13)
C20 0.050(12) 0.048(13) 0.042(11) -0.009(10) 0.014(7) 0.013(11)
C3 0.095(17) 0.043(14) 0.039(11) 0.005(10) 0.018(10) 0.007(12)
C18 0.11(3) 0.062(18) 0.05(2) 0.006(14) 0.022(15) 0.01(2)
O9 0.14(4) 0.066(17) 0.043(19) 0.006(14) 0.04(2) 0.02(2)
C8 0.068(16) 0.069(17) 0.048(10) 0.008(10) 0.016(9) 0.028(14)
O5 0.141(16) 0.113(16) 0.096(12) -0.008(11) 0.005(12) 0.025(13)
C11 0.060(16) 0.052(16) 0.061(11) 0.008(10) 0.019(9) 0.020(13)
C4 0.074(14) 0.056(16) 0.064(12) -0.008(12) 0.021(9) -0.011(13)
C10 0.069(17) 0.067(17) 0.060(11) 0.005(10) 0.019(10) 0.020(14)
C19 0.095(17) 0.043(14) 0.039(11) 0.005(10) 0.018(10) 0.007(12)
O6 0.141(16) 0.113(16) 0.096(12) -0.008(11) 0.005(12) 0.025(13)
C17A 0.06(5) 0.10(2) 0.042(18) 0.015(18) 0.01(3) 0.02(3)
C13A 0.23(10) 0.11(3) 0.04(2) 0.038(19) 0.06(4) 0.09(4)
O7 0.10(3) 0.10(4) 0.05(2) 0.04(2) 0.002(19) -0.01(3)
C14A 0.13(8) 0.12(5) 0.041(18) 0.02(2) 0.03(3) 0.05(5)
C16A 0.14(9) 0.11(4) 0.05(2) 0.03(3) 0.03(4) 0.04(6)
C13B 0.23(10) 0.11(3) 0.04(2) 0.038(19) 0.06(4) 0.09(4)
C16B 0.14(9) 0.11(4) 0.05(2) 0.03(3) 0.03(4) 0.04(6)
C14B 0.13(8) 0.12(5) 0.041(18) 0.02(2) 0.03(3) 0.05(5)
C17B 0.06(5) 0.10(2) 0.042(18) 0.015(18) 0.01(3) 0.02(3)
C22 0.074(14) 0.056(16) 0.064(12) -0.008(12) 0.021(9) -0.011(13)
O20 0.14(4) 0.066(17) 0.043(19) 0.006(14) 0.04(2) 0.02(2)

loop_
_atom_type_symbol
_atom_type_description
_atom_type_scat_dispersion_real
_atom_type_scat_dispersion_imag
_atom_type_scat_source
C C 0.0080 0.0040 'Calculated using XDISP in WinGX (Farrugia, 1999)'
H H 0.0000 0.0000 'Calculated using XDISP in WinGX (Farrugia, 1999)'
N N 0.0150 0.0080 'Calculated using XDISP in WinGX (Farrugia, 1999)'
O O 0.0240 0.0140 'Calculated using XDISP in WinGX (Farrugia, 1999)'
Na Na 0.0730 0.0550 'Calculated using XDISP in WinGX (Farrugia, 1999)'

loop_
_geom_angle_atom_site_label_1
_geom_angle_atom_site_label_2
_geom_angle_atom_site_label_3
_geom_angle
_geom_angle_site_symmetry_1
_geom_angle_site_symmetry_3
Na1 Na1 Na1 97.2(4) 2_645 2_655
Na1 Na1 Na2 58.7(2) 2_645 2_635
Na1 Na1 Na2 122.0(4) 2_655 2_635
Na1 Na1 Na4 126.0(3) 2_655 2_636
Na1 Na1 Na4 122.3(3) 2_645 2_636
Na2 Na1 Na1 65.4(3) 1_545 2_645
Na2 Na1 Na1 61.2(3) 1_545 2_655
Na2 Na1 Na2 124.1(3) 1_545 2_635
Na2 Na1 Na4 65.8(3) 2_635 2_636
Na2 Na1 Na4 164.8(3) 1_545 2_636
O1 Na1 Na1 108.9(6) . 2_645
O1 Na1 Na1 40.4(5) 2_645 2_645
O1 Na1 Na1 45.5(4) . 2_655
O1 Na1 Na1 83.3(5) 2_645 2_655
O1 Na1 Na2 90.8(5) 2_645 1_545
O1 Na1 Na2 44.2(5) . 1_545
O1 Na1 Na2 163.8(6) . 2_635
O1 Na1 Na2 43.0(4) 2_645 2_635
O1 Na1 Na4 128.5(6) . 2_636
O1 Na1 Na4 103.1(5) 2_645 2_636
O1 Na1 O1 120.9(5) . 2_645
O1 Na1 O11 153.4(6) . 2_636
O1 Na1 O10 91.8(7) . 2_646
O1 Na1 O2 79.8(6) . 1_545
O1 Na1 O2 88.6(7) . 2_645
O1 Na1 O2 53.0(5) 2_645 2_645
O1 Na1 C1 108.2(8) . 2_645
O1 Na1 C1 27.8(8) 2_645 2_645
O11 Na1 Na1 86.3(4) 2_636 2_645
O11 Na1 Na1 156.9(6) 2_636 2_655
O11 Na1 Na2 138.9(6) 2_636 1_545
O11 Na1 Na2 42.1(4) 2_636 2_635
O11 Na1 Na4 39.0(5) 2_636 2_636
O11 Na1 O1 84.9(6) 2_636 2_645
O11 Na1 O2 114.4(6) 2_636 2_645
O11 Na1 O2 96.2(7) 2_636 1_545
O11 Na1 C1 97.8(8) 2_636 2_645
O10 Na1 Na1 156.4(6) 2_646 2_645
O10 Na1 Na1 89.1(4) 2_646 2_655
O10 Na1 Na2 98.7(5) 2_646 2_635
O10 Na1 Na2 136.0(6) 2_646 1_545
O10 Na1 Na4 40.5(5) 2_646 2_636
O10 Na1 O1 118.8(6) 2_646 2_645
O10 Na1 O11 79.4(6) 2_646 2_636
O10 Na1 O2 81.4(6) 2_646 2_645
O10 Na1 O2 151.9(6) 2_646 1_545
O10 Na1 C1 97.3(8) 2_646 2_645
O2 Na1 Na1 47.9(4) 1_545 2_645
O2 Na1 Na1 103.1(6) 1_545 2_655
O2 Na1 Na1 43.4(5) 2_645 2_655
O2 Na1 Na1 87.7(6) 2_645 2_645
O2 Na1 Na2 42.7(5) 1_545 1_545
O2 Na1 Na2 96.0(6) 1_545 2_635
O2 Na1 Na2 80.9(5) 2_645 2_635
O2 Na1 Na2 94.6(5) 2_645 1_545
O2 Na1 Na4 130.4(6) 1_545 2_636
O2 Na1 Na4 98.7(5) 2_645 2_636
O2 Na1 O1 88.0(7) 1_545 2_645
O2 Na1 O2 124.7(5) 1_545 2_645
O2 Na1 C1 110.8(8) 1_545 2_645
O2 Na1 C1 25.7(7) 2_645 2_645
C1 Na1 Na1 66.0(8) 2_645 2_645
C1 Na1 Na1 63.6(7) 2_645 2_655
C1 Na1 Na2 58.5(7) 2_645 2_635
C1 Na1 Na2 96.9(5) 2_645 1_545
C1 Na1 Na4 98.3(5) 2_645 2_636
Na1 Na2 Na1 57.9(2) 1_565 2_655
Na1 Na2 Na1 92.1(3) 2_665 2_655
Na1 Na2 Na1 60.1(2) 1_565 2_665
Na1 Na2 Na3 147.0(3) 1_565 .
Na1 Na2 Na3 130.5(4) 2_665 .
Na3 Na2 Na1 136.1(4) . 2_655
O1 Na2 Na1 98.3(5) 1_565 2_655
O1 Na2 Na1 45.0(4) 1_565 2_665
O1 Na2 Na1 41.0(5) 1_565 1_565
O1 Na2 Na3 118.7(6) 1_565 .
O1 Na2 O10 117.5(6) 1_565 1_554
O1 Na2 C21 100.4(9) 1_565 1_554
O1 Na2 C4 133.0(8) 1_565 .
O11 Na2 Na1 87.4(5) 1_554 1_565
O11 Na2 Na1 80.5(5) 1_554 2_655
O11 Na2 Na1 42.0(5) 1_554 2_665
O11 Na2 Na3 121.6(5) 1_554 .
O11 Na2 O1 86.7(6) 1_554 1_565
O11 Na2 O10 52.5(6) 1_554 1_554
O11 Na2 O3 100.0(7) 1_554 1_565
O11 Na2 C21 25.0(9) 1_554 1_554
O11 Na2 C4 137.9(8) 1_554 .
O10 Na2 Na1 85.1(5) 1_554 2_665
O10 Na2 Na1 38.8(4) 1_554 2_655
O10 Na2 Na1 86.5(4) 1_554 1_565
O10 Na2 Na3 122.8(5) 1_554 .
O10 Na2 C21 27.7(9) 1_554 1_554
O10 Na2 C4 90.7(8) 1_554 .
O2 Na2 Na1 43.1(4) . 2_655
O2 Na2 Na1 44.1(6) . 1_565
O2 Na2 Na1 103.4(6) . 2_665
O2 Na2 Na3 119.3(6) . .
O2 Na2 O1 78.2(6) . 1_565
O2 Na2 O11 116.9(7) . 1_554
O2 Na2 O10 81.7(6) . 1_554
O2 Na2 O4 94.0(8) . .
O2 Na2 O3 138.7(7) . 1_565
O2 Na2 C21 99.2(10) . 1_554
O2 Na2 C4 69.0(9) . .
O4 Na2 Na1 97.7(6) . 2_655
O4 Na2 Na1 162.0(6) . 2_665
O4 Na2 Na1 137.8(6) . 1_565
O4 Na2 Na3 38.4(5) . .
O4 Na2 O1 146.5(7) . 1_565
O4 Na2 O11 124.9(7) . 1_554
O4 Na2 O10 93.1(7) . 1_554
O4 Na2 O3 78.3(7) . 1_565
O4 Na2 C21 113.0(10) . 1_554
O4 Na2 C4 25.0(7) . .
O3 Na2 Na1 91.3(6) 1_565 2_665
O3 Na2 Na1 126.6(6) 1_565 1_565
O3 Na2 Na1 175.5(6) 1_565 2_655
O3 Na2 Na3 40.0(5) 1_565 .
O3 Na2 O1 86.3(7) 1_565 1_565
O3 Na2 O10 138.6(7) 1_565 1_554
O3 Na2 C21 121.3(11) 1_565 1_554
O3 Na2 C4 96.5(7) 1_565 .
C21 Na2 Na1 84.4(6) 1_554 1_565
C21 Na2 Na1 60.1(9) 1_554 2_665
C21 Na2 Na1 58.2(9) 1_554 2_655
C21 Na2 Na3 128.6(7) 1_554 .
C21 Na2 C4 117.0(12) 1_554 .
C4 Na2 Na1 112.8(7) . 1_565
C4 Na2 Na1 171.9(8) . 2_665
C4 Na2 Na1 80.3(7) . 2_655
C4 Na2 Na3 57.6(8) . .
Na1 Na4 Na2 56.3(2) 2_666 1_556
Na1 Na4 Na4 135.5(4) 2_666 2_547
Na1 Na4 Na4 131.9(3) 2_666 2_557
Na2 Na4 Na4 79.9(3) 1_556 2_547
Na2 Na4 Na4 126.4(4) 1_556 2_557
Na4 Na4 Na4 78.9(3) 2_557 2_547
O11 Na4 Na1 40.5(5) . 2_666
O11 Na4 Na2 34.8(4) . 1_556
O11 Na4 Na4 98.6(5) . 2_547
O11 Na4 Na4 160.1(7) . 2_557
O11 Na4 O10 81.1(7) . 1_565
O11 Na4 O12 129.8(8) . .
O11 Na4 O12 89.8(7) . 2_547
O11 Na4 C21 19.6(6) . .
O11 Na4 O5 121.2(9) . 2_556
O10 Na4 Na1 40.6(5) 1_565 2_666
O10 Na4 Na2 90.1(6) 1_565 1_556
O10 Na4 Na4 161.6(6) 1_565 2_547
O10 Na4 Na4 95.1(4) 1_565 2_557
O10 Na4 O12 165.7(7) 1_565 2_547
O10 Na4 O12 103.5(7) 1_565 .
O10 Na4 C21 96.6(8) 1_565 .
O12 Na4 Na1 123.6(6) . 2_666
O12 Na4 Na1 129.8(6) 2_547 2_666
O12 Na4 Na2 88.6(6) 2_547 1_556
O12 Na4 Na2 95.0(6) . 1_556
O12 Na4 Na4 30.9(4) 2_547 2_547
O12 Na4 Na4 32.0(5) . 2_557
O12 Na4 Na4 62.5(6) . 2_547
O12 Na4 Na4 97.1(6) 2_547 2_557
O12 Na4 O12 90.8(6) . 2_547
O12 Na4 C21 136.3(9) . .
O12 Na4 C21 72.4(9) 2_547 .
C21 Na4 Na1 57.4(7) . 2_666
C21 Na4 Na2 46.1(5) . 1_556
C21 Na4 Na4 166.0(7) . 2_557
C21 Na4 Na4 87.7(7) . 2_547
O5 Na4 Na1 107.7(8) 2_556 2_666
O5 Na4 Na2 156.0(8) 2_556 1_556
O5 Na4 Na4 110.5(8) 2_556 2_547
O5 Na4 Na4 77.6(8) 2_556 2_557
O5 Na4 O10 84.8(9) 2_556 1_565
O5 Na4 O12 90.6(9) 2_556 2_547
O5 Na4 O12 109.0(10) 2_556 .
O5 Na4 C21 111.1(9) 2_556 .
O4 Na3 Na2 40.4(5) . .
O4 Na3 O8 92.9(8) . .
O4 Na3 O3 82.1(7) . 1_565
O4 Na3 O5 94.2(9) . .
O4 Na3 O6 142.0(11) . .
O4 Na3 O7 91.8(13) . .
O4 Na3 C22 119.3(9) . .
O8 Na3 Na2 88.3(5) . .
O8 Na3 C22 144.7(9) . .
O3 Na3 Na2 41.9(6) 1_565 .
O3 Na3 O8 88.8(8) 1_565 .
O3 Na3 O5 91.6(9) 1_565 .
O3 Na3 O6 116.8(10) 1_565 .
O3 Na3 O7 170.2(12) 1_565 .
O3 Na3 C22 108.3(9) 1_565 .
O5 Na3 Na2 96.8(7) . .
O5 Na3 O8 172.8(9) . .
O5 Na3 C22 29.1(8) . .
O6 Na3 Na2 148.2(8) . .
O6 Na3 O8 118.6(9) . .
O6 Na3 O5 55.1(9) . .
O6 Na3 O7 72.5(13) . .
O6 Na3 C22 26.1(8) . .
O7 Na3 Na2 131.1(12) . .
O7 Na3 O8 83.9(11) . .
O7 Na3 O5 96.4(11) . .
O7 Na3 C22 81.3(12) . .
C22 Na3 Na2 125.2(7) . .
Na1 O1 Na1 94.2(7) . 2_655
Na1 O1 Na2 94.8(8) . 1_545
Na2 O1 Na1 92.0(6) 1_545 2_655
C1 O1 Na1 151.8(14) . .
C1 O1 Na1 89.9(14) . 2_655
C1 O1 Na2 112.9(13) . 1_545
Na1 O11 Na2 95.9(7) 2_666 1_556
Na4 O11 Na1 100.5(8) . 2_666
Na4 O11 Na2 111.7(7) . 1_556
C21 O11 Na1 126.6(18) . 2_666
C21 O11 Na2 98.5(18) . 1_556
C21 O11 Na4 120.5(18) . .
Na1 O10 Na2 97.8(6) 2_656 1_556
Na4 O10 Na1 98.9(7) 1_545 2_656
Na4 O10 Na2 116.9(7) 1_545 1_556
C21 O10 Na1 124.1(17) . 2_656
C21 O10 Na2 85.3(15) . 1_556
C21 O10 Na4 129.2(17) . 1_545
Na1 O2 Na1 88.7(6) 1_565 2_655
Na2 O2 Na1 93.2(8) . 1_565
Na2 O2 Na1 98.8(7) . 2_655
C1 O2 Na1 134.3(16) . 1_565
C1 O2 Na1 87.5(14) . 2_655
C1 O2 Na2 132.4(17) . .
Na3 O4 Na2 101.2(9) . .
C4 O4 Na2 105.6(17) . .
C4 O4 Na3 125.0(18) . .
C5 N1 H1 118.7 . .
C5 N1 C3 123(2) . .
C3 N1 H1 118.7 . .
C5 O8 Na3 112.4(18) . .
Na3 O3 Na2 98.1(8) 1_545 1_545
C4 O3 Na2 137.3(19) . 1_545
C4 O3 Na3 123.5(19) . 1_545
C18 N2 H2 118.3 . .
C18 N2 C19 123(2) . .
C19 N2 H2 118.3 . .
Na4 O12 Na4 117.0(8) . 2_557
Na4 O12 H12A 108.0 2_557 .
Na4 O12 H12A 108.0 . .
Na4 O12 H12B 108.0 2_557 .
Na4 O12 H12B 108.0 . .
H12A O12 H12B 107.3 . .
C17A C12 C9 122(3) . .
C17A C12 C13A 118(5) . .
C17A C12 C13B 108(5) . .
C17A C12 C17B 31(4) . .
C13A C12 C9 120(4) . .
C13A C12 C17B 110(5) . .
C13B C12 C9 124(4) . .
C13B C12 C13A 30(9) . .
C13B C12 C17B 116(5) . .
C17B C12 C9 119(4) . .
Na2 C21 Na4 81.7(10) 1_556 .
O11 C21 Na2 56.6(13) . 1_556
O11 C21 Na4 39.9(15) . .
O11 C21 O10 123(2) . .
O11 C21 C20 118(3) . .
O10 C21 Na2 67.0(13) . 1_556
O10 C21 Na4 128.0(17) . .
O10 C21 C20 120(3) . .
C20 C21 Na2 170(2) . 1_556
C20 C21 Na4 98(2) . .
C6 C7 H7 118.1 . .
C6 C7 C8 124(2) . .
C8 C7 H7 118.1 . .
C8 C9 C12 124(2) . .
C8 C9 C10 117(2) . .
C10 C9 C12 119(2) . .
O1 C1 Na1 62.3(11) . 2_655
O1 C1 C2 114(3) . .
O2 C1 Na1 66.7(13) . 2_655
O2 C1 O1 127(2) . .
O2 C1 C2 119(3) . .
C2 C1 Na1 162.8(16) . 2_655
C14A C15 C18 125(4) . .
C14A C15 C16A 115(5) . .
C14A C15 C16B 106(5) . .
C14A C15 C14B 35(6) . .
C16A C15 C18 120(4) . .
C16A C15 C16B 26(10) . .
C16B C15 C18 118(4) . .
C14B C15 C18 125(4) . .
C14B C15 C16A 109(5) . .
C14B C15 C16B 118(5) . .
N1 C5 C6 118(3) . .
O8 C5 N1 124(3) . .
O8 C5 C6 118(3) . .
C1 C2 H2A 109.9 . .
C1 C2 H2B 109.9 . .
H2A C2 H2B 108.3 . .
C3 C2 C1 109(2) . .
C3 C2 H2A 109.9 . .
C3 C2 H2B 109.9 . .
C7 C6 C5 127(3) . .
C7 C6 C11 115(2) . .
C11 C6 C5 118(2) . .
C21 C20 H20A 108.3 . .
C21 C20 H20B 108.3 . .
C21 C20 C19 116(3) . .
H20A C20 H20B 107.4 . .
C19 C20 H20A 108.3 . .
C19 C20 H20B 108.3 . .
N1 C3 C2 114(2) . .
N1 C3 H3 106.4 . .
N1 C3 C4 113(2) . .
C2 C3 H3 106.4 . .
C2 C3 C4 111(2) . .
C4 C3 H3 106.4 . .
N2 C18 C15 117(3) . .
O9 C18 N2 121(3) . .
O9 C18 C15 120(4) . .
O20 C18 N2 116(4) . .
O20 C18 C15 123(4) . .
O20 C18 O9 33(4) . .
O20 O9 C18 62(7) . .
C7 C8 C9 122(2) . .
C7 C8 H8 118.9 . .
C9 C8 H8 118.9 . .
Na4 O5 Na3 130.5(12) 2_546 .
C22 O5 Na4 129(2) . 2_546
C22 O5 Na3 90.0(18) . .
C6 C11 H11 118.5 . .
C10 C11 C6 123(2) . .
C10 C11 H11 118.5 . .
O4 C4 Na2 49.4(14) . .
O4 C4 C3 113(3) . .
O3 C4 Na2 134(2) . .
O3 C4 O4 132(3) . .
O3 C4 C3 115(3) . .
C3 C4 Na2 86.6(18) . .
C9 C10 H10 120.2 . .
C11 C10 C9 120(3) . .
C11 C10 H10 120.2 . .
N2 C19 C20 110(2) . .
N2 C19 H19 112.1 . .
N2 C19 C22 108(2) . 2_546
C20 C19 H19 112.1 . .
C20 C19 C22 103(2) . 2_546
C22 C19 H19 112.1 2_546 .
C22 O6 Na3 97(2) . .
C12 C17A H17A 120.5 . .
C12 C17A C16A 119(7) . .
C12 C17A C16B 110(4) . .
C16A C17A H17A 120.5 . .
C16A C17A C16B 24(10) . .
C16B C17A H17A 124.6 . .
C17B C17A C12 75(3) . .
C17B C17A H17A 106.7 . .
C17B C17A C16A 88(10) . .
C17B C17A C16B 64(9) . .
C12 C13A H13A 119.5 . .
C12 C13A C14B 111(6) . .
C14A C13A C12 121(7) . .
C14A C13A H13A 119.5 . .
C14A C13A C14B 32(6) . .
C13B C13A C12 75(5) . .
C13B C13A H13A 104.3 . .
C13B C13A C14A 91(10) . .
C13B C13A C14B 59(9) . .
C14B C13A H13A 120.2 . .
Na3 O7 H7A 102.2 . .
C23 O7 Na3 147(5) . .
C23 O7 H7A 109.5 . .
C15 C14A H14A 119.1 . .
C15 C14A C13B 107(6) . .
C13A C14A C15 122(7) . .
C13A C14A H14A 119.1 . .
C13A C14A C13B 27(8) . .
C13B C14A H14A 128.4 . .
C14B C14A C15 72(3) . .
C14B C14A C13A 88(10) . .
C14B C14A H14A 110.0 . .
C14B C14A C13B 62(9) . .
C15 C16A H16A 117.9 . .
C15 C16A C17B 113(6) . .
C17A C16A C15 124(7) . .
C17A C16A H16A 117.9 . .
C17A C16A C17B 28(5) . .
C16B C16A C15 77(6) . .
C16B C16A C17A 92(10) . .
C16B C16A H16A 101.5 . .
C16B C16A C17B 64(10) . .
C17B C16A H16A 121.5 . .
O7 C23 H23A 109.5 . .
O7 C23 H23B 109.5 . .
O7 C23 H23C 109.5 . .
H23A C23 H23B 109.5 . .
H23A C23 H23C 109.5 . .
H23B C23 H23C 109.5 . .
C12 C13B C14A 110(7) . .
C12 C13B H13B 117.1 . .
C13A C13B C12 75(5) . .
C13A C13B C14A 62(10) . .
C13A C13B H13B 100.9 . .
C13A C13B C14B 95(10) . .
C14A C13B H13B 123.8 . .
C14B C13B C12 126(7) . .
C14B C13B C14A 33(5) . .
C14B C13B H13B 117.1 . .
C15 C16B C17A 113(6) . .
C15 C16B H16B 118.3 . .
C15 C16B C17B 123(7) . .
C17A C16B H16B 121.2 . .
C16A C16B C15 77(6) . .
C16A C16B C17A 63(10) . .
C16A C16B H16B 102.4 . .
C16A C16B C17B 92(10) . .
C17B C16B C17A 28(4) . .
C17B C16B H16B 118.3 . .
C15 C14B C13A 108(4) . .
C15 C14B H14B 121.1 . .
C13A C14B H14B 124.7 . .
C14A C14B C15 72(3) . .
C14A C14B C13A 60(7) . .
C14A C14B C13B 86(10) . .
C14A C14B H14B 111.6 . .
C13B C14B C15 118(6) . .
C13B C14B C13A 26(8) . .
C13B C14B H14B 121.1 . .
C12 C17B C16A 109(5) . .
C12 C17B C16B 119(6) . .
C12 C17B H17B 120.4 . .
C17A C17B C12 74(3) . .
C17A C17B C16A 64(10) . .
C17A C17B C16B 88(10) . .
C17A C17B H17B 107.6 . .
C16A C17B H17B 125.8 . .
C16B C17B C16A 24(9) . .
C16B C17B H17B 120.4 . .
O5 C22 Na3 60.9(16) . .
O5 C22 C19 118(2) . 2_556
C19 C22 Na3 169(2) 2_556 .
O6 C22 Na3 56.9(18) . .
O6 C22 O5 117(3) . .
O6 C22 C19 124(3) . 2_556
O9 O20 C18 85(9) . .

loop_
_geom_bond_atom_site_label_1
_geom_bond_atom_site_label_2
_geom_bond_distance
_geom_bond_site_symmetry_2
Na1 Na1 3.488(11) 2_645
Na1 Na1 3.488(11) 2_655
Na1 Na2 3.440(11) 1_545
Na1 Na2 3.526(12) 2_635
Na1 Na4 3.590(12) 2_636
Na1 O1 2.26(2) .
Na1 O1 2.493(18) 2_645
Na1 O11 2.37(2) 2_636
Na1 O10 2.367(19) 2_646
Na1 O2 2.589(18) 2_645
Na1 O2 2.40(2) 1_545
Na1 C1 2.82(2) 2_645
Na2 Na1 3.526(12) 2_665
Na2 Na1 3.440(12) 1_565
Na2 Na1 3.744(13) 2_655
Na2 Na3 3.558(13) .
Na2 O1 2.407(19) 1_565
Na2 O11 2.375(18) 1_554
Na2 O10 2.599(17) 1_554
Na2 O2 2.34(2) .
Na2 O4 2.35(2) .
Na2 O3 2.40(2) 1_565
Na2 C21 2.81(3) 1_554
Na2 C4 2.98(4) .
Na4 Na1 3.590(13) 2_666
Na4 Na2 3.866(15) 1_556
Na4 Na4 4.120(15) 2_557
Na4 Na4 4.120(15) 2_547
Na4 O11 2.297(19) .
Na4 O10 2.36(2) 1_565
Na4 O12 2.45(2) 2_547
Na4 O12 2.38(2) .
Na4 C21 3.09(4) .
Na4 O5 2.31(3) 2_556
Na3 O4 2.25(2) .
Na3 O8 2.47(2) .
Na3 O3 2.31(2) 1_565
Na3 O5 2.47(3) .
Na3 O6 2.39(3) .
Na3 O7 2.47(4) .
Na3 C22 2.83(3) .
O1 Na1 2.493(18) 2_655
O1 Na2 2.407(18) 1_545
O1 C1 1.31(3) .
O11 Na1 2.37(2) 2_666
O11 Na2 2.375(18) 1_556
O11 C21 1.20(4) .
O10 Na1 2.367(19) 2_656
O10 Na2 2.599(17) 1_556
O10 Na4 2.36(2) 1_545
O10 C21 1.31(4) .
O2 Na1 2.589(18) 2_655
O2 Na1 2.40(2) 1_565
O2 C1 1.22(3) .
O4 C4 1.31(4) .
N1 H1 0.8800 .
N1 C5 1.31(3) .
N1 C3 1.44(3) .
O8 C5 1.23(3) .
O3 Na2 2.40(2) 1_545
O3 Na3 2.31(2) 1_545
O3 C4 1.25(4) .
N2 H2 0.8800 .
N2 C18 1.37(4) .
N2 C19 1.47(3) .
O12 Na4 2.45(2) 2_557
O12 H12A 0.9900 .
O12 H12B 0.9900 .
C12 C9 1.48(3) .
C12 C17A 1.39(3) .
C12 C13A 1.40(3) .
C12 C13B 1.40(3) .
C12 C17B 1.40(3) .
C21 Na2 2.81(3) 1_556
C21 C20 1.53(3) .
C7 H7 0.9500 .
C7 C6 1.35(3) .
C7 C8 1.35(3) .
C9 C8 1.36(4) .
C9 C10 1.41(4) .
C1 Na1 2.82(2) 2_655
C1 C2 1.54(3) .
C15 C18 1.45(4) .
C15 C14A 1.40(3) .
C15 C16A 1.40(3) .
C15 C16B 1.40(3) .
C15 C14B 1.40(3) .
C5 C6 1.51(4) .
C2 H2A 0.9900 .
C2 H2B 0.9900 .
C2 C3 1.48(4) .
C6 C11 1.41(4) .
C20 H20A 0.9900 .
C20 H20B 0.9900 .
C20 C19 1.53(4) .
C3 H3 1.0000 .
C3 C4 1.58(4) .
C18 O9 1.36(6) .
C18 O20 1.20(7) .
O9 O20 0.75(8) .
C8 H8 0.9500 .
O5 Na4 2.31(3) 2_546
O5 C22 1.38(4) .
C11 H11 0.9500 .
C11 C10 1.36(3) .
C10 H10 0.9500 .
C19 H19 1.0000 .
C19 C22 1.60(4) 2_546
O6 C22 1.26(4) .
C17A H17A 0.9500 .
C17A C16A 1.40(3) .
C17A C16B 1.57(13) .
C17A C17B 0.74(11) .
C13A H13A 0.9500 .
C13A C14A 1.40(3) .
C13A C13B 0.7(2) .
C13A C14B 1.62(13) .
O7 H7A 0.8400 .
O7 C23 1.60(12) .
C14A H14A 0.9500 .
C14A C13B 1.58(16) .
C14A C14B 0.85(14) .
C16A H16A 0.9500 .
C16A C16B 0.6(3) .
C16A C17B 1.56(16) .
C23 H23A 0.9800 .
C23 H23B 0.9800 .
C23 H23C 0.9800 .
C13B H13B 0.9500 .
C13B C14B 1.39(3) .
C16B H16B 0.9500 .
C16B C17B 1.40(3) .
C14B H14B 0.9500 .
C17B H17B 0.9500 .
C22 C19 1.60(4) 2_556

loop_
_geom_torsion_atom_site_label_1
_geom_torsion_atom_site_label_2
_geom_torsion_atom_site_label_3
_geom_torsion_atom_site_label_4
_geom_torsion
_geom_torsion_site_symmetry_1
_geom_torsion_site_symmetry_4
Na1 O1 C1 Na1 99(3) . 2_655
Na1 O1 C1 O2 -18(2) 2_655 .
Na1 O1 C1 O2 81(4) . .
Na1 O1 C1 C2 -100(3) . .
Na1 O1 C1 C2 161.2(16) 2_655 .
Na1 O11 C21 Na2 104.0(18) 2_666 1_556
Na1 O11 C21 Na4 -135(3) 2_666 .
Na1 O11 C21 O10 114(3) 2_666 .
Na1 O11 C21 C20 -67(3) 2_666 .
Na1 O10 C21 Na2 -96.2(14) 2_656 1_556
Na1 O10 C21 Na4 -154.1(12) 2_656 .
Na1 O10 C21 O11 -105(3) 2_656 .
Na1 O10 C21 C20 76(3) 2_656 .
Na1 O2 C1 Na1 -85.7(18) 1_565 2_655
Na1 O2 C1 O1 -69(3) 1_565 .
Na1 O2 C1 O1 17(2) 2_655 .
Na1 O2 C1 C2 113(2) 1_565 .
Na1 O2 C1 C2 -161.8(17) 2_655 .
Na1 C1 C2 C3 -57(10) 2_655 .
Na2 O1 C1 Na1 -92.2(10) 1_545 2_655
Na2 O1 C1 O2 -110(2) 1_545 .
Na2 O1 C1 C2 69.0(19) 1_545 .
Na2 O11 C21 Na4 121.4(17) 1_556 .
Na2 O11 C21 O10 10(3) 1_556 .
Na2 O11 C21 C20 -171.2(19) 1_556 .
Na2 O10 C21 Na4 -58(2) 1_556 .
Na2 O10 C21 O11 -9(3) 1_556 .
Na2 O10 C21 C20 172(2) 1_556 .
Na2 O2 C1 Na1 99.7(17) . 2_655
Na2 O2 C1 O1 117(2) . .
Na2 O2 C1 C2 -62(3) . .
Na2 O4 C4 O3 -117(3) . .
Na2 O4 C4 C3 63(2) . .
Na2 O3 C4 Na2 36(5) 1_545 .
Na2 O3 C4 O4 105(4) 1_545 .
Na2 O3 C4 C3 -75(3) 1_545 .
Na4 O11 C21 Na2 -121.4(17) . 1_556
Na4 O11 C21 O10 -112(3) . .
Na4 O11 C21 C20 67(3) . .
Na4 O10 C21 Na2 121.2(17) 1_545 1_556
Na4 O10 C21 Na4 63(3) 1_545 .
Na4 O10 C21 O11 112(3) 1_545 .
Na4 O10 C21 C20 -67(3) 1_545 .
Na4 C21 C20 C19 -140(2) . .
Na4 O5 C22 Na3 146(3) 2_546 .
Na4 O5 C22 C19 -21(4) 2_546 2_556
Na4 O5 C22 O6 154(2) 2_546 .
Na3 O4 C4 Na2 -116(2) . .
Na3 O4 C4 O3 127(3) . .
Na3 O4 C4 C3 -53(3) . .
Na3 O8 C5 N1 71(3) . .
Na3 O8 C5 C6 -114(2) . .
Na3 O3 C4 Na2 -158.7(15) 1_545 .
Na3 O3 C4 O4 -89(3) 1_545 .
Na3 O3 C4 C3 91(3) 1_545 .
Na3 O5 C22 C19 -168(2) . 2_556
Na3 O5 C22 O6 8(3) . .
Na3 O6 C22 O5 -8(3) . .
Na3 O6 C22 C19 167(3) . 2_556
O1 C1 C2 C3 -132(2) . .
O11 C21 C20 C19 -177(2) . .
O10 C21 C20 C19 2(4) . .
O2 C1 C2 C3 47(3) . .
N1 C5 C6 C7 22(4) . .
N1 C5 C6 C11 -156(2) . .
N1 C3 C4 Na2 137(2) . .
N1 C3 C4 O4 95(3) . .
N1 C3 C4 O3 -85(3) . .
O8 C5 C6 C7 -153(3) . .
O8 C5 C6 C11 28(4) . .
N2 C18 O9 O20 92(10) . .
N2 C18 O20 O9 -106(9) . .
C12 C9 C8 C7 -180(3) . .
C12 C9 C10 C11 -179(3) . .
C12 C17A C16A C15 -3(16) . .
C12 C17A C16A C16B 73(10) . .
C12 C17A C16A C17B 72(8) . .
C12 C17A C16B C15 -57(12) . .
C12 C17A C16B C16A -117(12) . .
C12 C17A C16B C17B 62(6) . .
C12 C17A C17B C16A -121(4) . .
C12 C17A C17B C16B -121(4) . .
C12 C13A C14A C15 11(15) . .
C12 C13A C14A C13B 73(11) . .
C12 C13A C14A C14B 79(12) . .
C12 C13A C13B C14A -122(4) . .
C12 C13A C13B C14B -126(5) . .
C12 C13A C14B C15 -60(11) . .
C12 C13A C14B C14A -116(11) . .
C12 C13A C14B C13B 57(8) . .
C12 C13B C14B C15 -2(16) . .
C12 C13B C14B C13A -75(12) . .
C12 C13B C14B C14A -69(13) . .
C21 C20 C19 N2 -154(2) . .
C21 C20 C19 C22 91(3) . 2_546
C7 C6 C11 C10 3(4) . .
C9 C12 C17A C16A -174(7) . .
C9 C12 C17A C16B -149(5) . .
C9 C12 C17A C17B -94(11) . .
C9 C12 C13A C14A 170(8) . .
C9 C12 C13A C13B -109(11) . .
C9 C12 C13A C14B -157(5) . .
C9 C12 C13B C13A 90(13) . .
C9 C12 C13B C14A 143(4) . .
C9 C12 C13B C14B 175(8) . .
C9 C12 C17B C17A 104(10) . .
C9 C12 C17B C16A 159(4) . .
C9 C12 C17B C16B -177(7) . .
C1 C2 C3 N1 177(2) . .
C1 C2 C3 C4 49(3) . .
C15 C18 O9 O20 -105(10) . .
C15 C18 O20 O9 96(10) . .
C15 C14A C13B C12 68(9) . .
C15 C14A C13B C13A 129(10) . .
C15 C14A C13B C14B -59(6) . .
C15 C14A C14B C13A 124(4) . .
C15 C14A C14B C13B 121(4) . .
C15 C16A C16B C17A 125(4) . .
C15 C16A C16B C17B 124(5) . .
C15 C16A C17B C12 59(10) . .
C15 C16A C17B C17A 120(10) . .
C15 C16A C17B C16B -61(11) . .
C15 C16B C17B C12 5(15) . .
C15 C16B C17B C17A 76(14) . .
C15 C16B C17B C16A 75(10) . .
C5 N1 C3 C2 141(3) . .
C5 N1 C3 C4 -92(3) . .
C5 C6 C11 C10 -178(3) . .
C2 C3 C4 Na2 -94(2) . .
C2 C3 C4 O4 -137(2) . .
C2 C3 C4 O3 43(3) . .
C6 C7 C8 C9 2(5) . .
C6 C11 C10 C9 -3(4) . .
C3 N1 C5 O8 -3(4) . .
C3 N1 C5 C6 -178(2) . .
C18 N2 C19 C20 155(3) . .
C18 N2 C19 C22 -94(3) . 2_546
C18 C15 C14A C13A 180(7) . .
C18 C15 C14A C13B 155(4) . .
C18 C15 C14A C14B 103(10) . .
C18 C15 C16A C17A 177(8) . .
C18 C15 C16A C16B 93(15) . .
C18 C15 C16A C17B 147(5) . .
C18 C15 C16B C17A -155(6) . .
C18 C15 C16B C16A -102(12) . .
C18 C15 C16B C17B 175(8) . .
C18 C15 C14B C13A -151(5) . .
C18 C15 C14B C14A -102(9) . .
C18 C15 C14B C13B -178(7) . .
C8 C7 C6 C5 179(3) . .
C8 C7 C6 C11 -2(4) . .
C8 C9 C10 C11 2(4) . .
C10 C9 C8 C7 -1(4) . .
C19 N2 C18 C15 175(3) . .
C19 N2 C18 O9 -22(5) . .
C19 N2 C18 O20 16(5) . .
C17A C12 C9 C8 14(5) . .
C17A C12 C9 C10 -164(4) . .
C17A C12 C13A C14A -6(13) . .
C17A C12 C13A C13B 76(13) . .
C17A C12 C13A C14B 28(10) . .
C17A C12 C13B C13A -116(12) . .
C17A C12 C13B C14A -63(9) . .
C17A C12 C13B C14B -31(14) . .
C17A C12 C17B C16A 55(11) . .
C17A C12 C17B C16B 79(11) . .
C17A C16A C16B C15 -125(4) . .
C17A C16A C16B C17B -1(7) . .
C17A C16A C17B C12 -61(6) . .
C17A C16A C17B C16B 179(15) . .
C17A C16B C17B C12 -71(6) . .
C17A C16B C17B C16A -1(13) . .
C13A C12 C9 C8 -161(6) . .
C13A C12 C9 C10 21(7) . .
C13A C12 C17A C16A 2(11) . .
C13A C12 C17A C16B 26(10) . .
C13A C12 C17A C17B 81(12) . .
C13A C12 C13B C14A 53(12) . .
C13A C12 C13B C14B 85(15) . .
C13A C12 C17B C17A -113(12) . .
C13A C12 C17B C16A -58(8) . .
C13A C12 C17B C16B -34(10) . .
C13A C14A C13B C12 -61(8) . .
C13A C14A C13B C14B 173(13) . .
C13A C14A C14B C15 -124(4) . .
C13A C14A C14B C13B -3(6) . .
C13A C13B C14B C15 74(12) . .
C13A C13B C14B C14A 6(12) . .
C14A C15 C18 N2 -50(7) . .
C14A C15 C18 O9 147(6) . .
C14A C15 C18 O20 108(7) . .
C14A C15 C16A C17A 8(15) . .
C14A C15 C16A C16B -76(14) . .
C14A C15 C16A C17B -22(11) . .
C14A C15 C16B C17A 60(11) . .
C14A C15 C16B C16A 113(14) . .
C14A C15 C16B C17B 31(14) . .
C14A C15 C14B C13A -49(7) . .
C14A C15 C14B C13B -75(10) . .
C14A C13A C13B C12 122(4) . .
C14A C13A C13B C14B -4(7) . .
C14A C13A C14B C15 56(5) . .
C14A C13A C14B C13B 173(14) . .
C14A C13B C14B C15 67(6) . .
C14A C13B C14B C13A -6(12) . .
C16A C15 C18 N2 142(7) . .
C16A C15 C18 O9 -21(9) . .
C16A C15 C18 O20 -60(9) . .
C16A C15 C14A C13A -12(13) . .
C16A C15 C14A C13B -36(10) . .
C16A C15 C14A C14B -88(11) . .
C16A C15 C16B C17A -53(11) . .
C16A C15 C16B C17B -83(14) . .
C16A C15 C14B C13A 58(10) . .
C16A C15 C14B C14A 106(12) . .
C16A C15 C14B C13B 31(11) . .
C16A C17A C16B C15 61(8) . .
C16A C17A C16B C17B 179(15) . .
C16A C17A C17B C12 121(4) . .
C16A C17A C17B C16B 0(6) . .
C16A C16B C17B C12 -70(12) . .
C16A C16B C17B C17A 1(13) . .
C13B C12 C9 C8 164(7) . .
C13B C12 C9 C10 -14(8) . .
C13B C12 C17A C16A 32(11) . .
C13B C12 C17A C16B 56(10) . .
C13B C12 C17A C17B 111(13) . .
C13B C12 C13A C14A -82(16) . .
C13B C12 C13A C14B -48(10) . .
C13B C12 C17B C17A -81(13) . .
C13B C12 C17B C16A -27(9) . .
C13B C12 C17B C16B -3(12) . .
C13B C13A C14A C15 -62(10) . .
C13B C13A C14A C14B 6(12) . .
C13B C13A C14B C15 -117(13) . .
C13B C13A C14B C14A -173(14) . .
C13B C14A C14B C15 -121(4) . .
C13B C14A C14B C13A 3(6) . .
C16B C15 C18 N2 172(7) . .
C16B C15 C18 O9 9(8) . .
C16B C15 C18 O20 -30(9) . .
C16B C15 C14A C13A -39(11) . .
C16B C15 C14A C13B -63(9) . .
C16B C15 C14A C14B -115(10) . .
C16B C15 C16A C17A 84(19) . .
C16B C15 C16A C17B 54(15) . .
C16B C15 C14B C13A 30(11) . .
C16B C15 C14B C14A 79(12) . .
C16B C15 C14B C13B 4(13) . .
C16B C17A C16A C15 -76(15) . .
C16B C17A C16A C17B -1(14) . .
C16B C17A C17B C12 121(4) . .
C16B C17A C17B C16A 0(6) . .
C16B C16A C17B C12 120(11) . .
C16B C16A C17B C17A -179(15) . .
C14B C15 C18 N2 -6(6) . .
C14B C15 C18 O9 -170(6) . .
C14B C15 C18 O20 151(7) . .
C14B C15 C14A C13A 77(13) . .
C14B C15 C14A C13B 52(10) . .
C14B C15 C16A C17A -30(14) . .
C14B C15 C16A C16B -114(13) . .
C14B C15 C16A C17B -60(10) . .
C14B C15 C16B C17A 24(12) . .
C14B C15 C16B C16A 77(15) . .
C14B C15 C16B C17B -6(15) . .
C14B C13A C14A C15 -68(9) . .
C14B C13A C14A C13B -6(12) . .
C14B C13A C13B C12 126(5) . .
C14B C13A C13B C14A 4(7) . .
C14B C14A C13B C12 127(11) . .
C14B C14A C13B C13A -173(13) . .
C17B C12 C9 C8 -22(5) . .
C17B C12 C9 C10 160(4) . .
C17B C12 C17A C16A -79(14) . .
C17B C12 C17A C16B -55(9) . .
C17B C12 C13A C14A 26(12) . .
C17B C12 C13A C13B 108(12) . .
C17B C12 C13A C14B 60(9) . .
C17B C12 C13B C13A -84(13) . .
C17B C12 C13B C14A -31(10) . .
C17B C12 C13B C14B 1(15) . .
C17B C17A C16A C15 -75(12) . .
C17B C17A C16A C16B 1(13) . .
C17B C17A C16B C15 -118(13) . .
C17B C17A C16B C16A -179(15) . .
C17B C16A C16B C15 -124(5) . .
C17B C16A C16B C17A 1(7) . .
